data_7713158
loop_
_publ_author_name
'Yu, Xiaolin'
'Ryadun, Alexey A.'
'Kovalenko, Konstantin A.'
'Guselnikova, Tatyana'
'Ponomareva, Valentina G.'
'Potapov, Andrei'
'Fedin, Vladimir P.'

_publ_section_title
;
 4 in 1: multifunctional europium-organic framework with luminescent
 sensing properties, white light emission, proton conductivity and reverse
 acetylene-carbon dioxide adsorption selectivity
;
_journal_name_full 'Dalton Transactions'
_journal_paper_doi 10.1039/D3DT01323E
_journal_year 2023
_chemical_formula_moiety 'C16 H9 Eu O10, C H1.5 N0.5, 0.25(O)'
_chemical_formula_sum 'C17 H11 Eu N0.5 O10.25'
_chemical_formula_weight 538.22
_space_group_crystal_system triclinic
_space_group_IT_number 2
_space_group_name_Hall '-P 1'
_space_group_name_H-M_alt 'P -1'
_atom_sites_solution_hydrogens mixed
_atom_sites_solution_primary iterative
_audit_creation_date 2022-06-06
_audit_creation_method
;
Olex2 1.5
(compiled 2022.04.07 svn.rca3783a0 for OlexSys, GUI svn.r6498)
;
_cell_angle_alpha 81.949(3)
_cell_angle_beta 64.876(3)
_cell_angle_gamma 65.100(3)
_cell_formula_units_Z 2
_cell_length_a 9.5701(9)
_cell_length_b 10.5245(10)
_cell_length_c 10.6495(8)
_cell_measurement_reflns_used 2218
_cell_measurement_temperature 150(2)
_cell_measurement_theta_max 24.6289
_cell_measurement_theta_min 2.5784
_cell_volume 879.89(14)
_computing_cell_refinement 'SAINT+ Ver. 2016.5-0 (Bruker-AXS, 2016)'
_computing_data_collection 'APEX3 Ver. 2016.5-0 (Bruker-AXS, 2016)'
_computing_data_reduction 'SAINT+ Ver. 2016.5-0 (Bruker-AXS, 2016)'
_computing_molecular_graphics 'Olex2 1.5 (Dolomanov et al., 2009)'
_computing_publication_material 'Olex2 1.5 (Dolomanov et al., 2009)'
_computing_structure_refinement 'SHELXL 2018/3 (Sheldrick, 2015)'
_computing_structure_solution 'olex2.solve 1.5 (Bourhis et al., 2015)'
_diffrn_ambient_temperature 150.15
_diffrn_detector 'charge-coupled device (CCD) area detector'
_diffrn_detector_area_resol_mean 7.9
_diffrn_detector_type 'Bruker APEX II'
_diffrn_measured_fraction_theta_full 0.989
_diffrn_measured_fraction_theta_max 0.984
_diffrn_measurement_device 'three-circle diffractometer'
_diffrn_radiation_collimation 'focusing mirrors'
_diffrn_radiation_detector 'Bruker APEX II'
_diffrn_radiation_probe x-ray
_diffrn_radiation_type 'Mo K\a'
_diffrn_radiation_wavelength 0.71073
_diffrn_radiation_xray_symbol K-L~3~
_diffrn_reflns_av_R_equivalents 0.1097
_diffrn_reflns_av_unetI/netI 0.1195
_diffrn_reflns_Laue_measured_fraction_full 0.989
_diffrn_reflns_Laue_measured_fraction_max 0.984
_diffrn_reflns_limit_h_max 11
_diffrn_reflns_limit_h_min -11
_diffrn_reflns_limit_k_max 12
_diffrn_reflns_limit_k_min -12
_diffrn_reflns_limit_l_max 12
_diffrn_reflns_limit_l_min -12
_diffrn_reflns_number 10310
_diffrn_reflns_point_group_measured_fraction_full 0.989
_diffrn_reflns_point_group_measured_fraction_max 0.984
_diffrn_reflns_theta_full 25.242
_diffrn_reflns_theta_max 25.686
_diffrn_reflns_theta_min 2.136
_diffrn_source 'microfocus sealed X-ray tube'
_diffrn_source_type 'Incoatec I\ms'
_exptl_absorpt_coefficient_mu 3.624
_exptl_absorpt_correction_T_max 0.7453
_exptl_absorpt_correction_T_min 0.6728
_exptl_absorpt_correction_type multi-scan
_exptl_absorpt_process_details
;
SADABS-2016/2 (Bruker,2016/2) was used for absorption correction.
wR2(int) was 0.0929 before and 0.0724 after correction.
The Ratio of minimum to maximum transmission is 0.9027.
The \l/2 correction factor is Not present.
;
_exptl_crystal_colour colourless
_exptl_crystal_colour_primary colourless
_exptl_crystal_density_diffrn 2.031
_exptl_crystal_density_method 'not measured'
_exptl_crystal_description block
_exptl_crystal_F_000 523
_exptl_crystal_size_max 0.04
_exptl_crystal_size_mid 0.02
_exptl_crystal_size_min 0.02
_refine_diff_density_max 1.961
_refine_diff_density_min -1.076
_refine_diff_density_rms 0.245
_refine_ls_extinction_method none
_refine_ls_goodness_of_fit_ref 0.983
_refine_ls_hydrogen_treatment constr
_refine_ls_matrix_type full
_refine_ls_number_parameters 292
_refine_ls_number_reflns 3297
_refine_ls_number_restraints 57
_refine_ls_restrained_S_all 0.977
_refine_ls_R_factor_all 0.0832
_refine_ls_R_factor_gt 0.0558
_refine_ls_shift/su_max 0.000
_refine_ls_shift/su_mean 0.000
_refine_ls_structure_factor_coef Fsqd
_refine_ls_weighting_details 'w=1/[\s^2^(Fo^2^)+(0.0644P)^2^] where P=(Fo^2^+2Fc^2^)/3'
_refine_ls_weighting_scheme calc
_refine_ls_wR_factor_gt 0.1215
_refine_ls_wR_factor_ref 0.1330
_reflns_Friedel_coverage 0.000
_reflns_number_gt 2476
_reflns_number_total 3297
_reflns_threshold_expression 'I > 2\s(I)'
_cod_data_source_file d3dt01323e2.cif
_cod_data_source_block 1
_cod_original_formula_sum 'C17 H11 Eu N0.50 O10.25'
_cod_database_code 7713158
_shelx_shelxl_version_number 2018/3
_shelx_space_group_comment
;
The symmetry employed for this shelxl refinement is uniquely defined
by the following loop, which should always be used as a source of
symmetry information in preference to the above space-group names.
They are only intended as comments.
;
_shelx_estimated_absorpt_t_max 0.931
_shelx_estimated_absorpt_t_min 0.869
_olex2_refinement_description
;
1. Fixed Uiso
 At 1.2 times of:
  All C(H) groups
 At 1.5 times of:
  All C(H,H,H) groups, All O(H) groups, All O(H,H) groups
2. Restrained distances
 C2A-N1A = C2A-N2A
 1.14 with sigma of 0.01
 C1A-C2A
 1.44 with sigma of 0.01
3. Uiso/Uaniso restraints and constraints
C1A \\sim C2A \\sim N1A \\sim N2A: within 2A with sigma of 0.01 and sigma for
terminal atoms of 0.01 within 2A
Uanis(C1A) \\sim Ueq, Uanis(C2A) \\sim Ueq, Uanis(N1A) \\sim Ueq, Uanis(N2A)
\\sim Ueq: with sigma of 0.03 and sigma for terminal atoms of 0.05
Uanis(O1W) \\sim Ueq: with sigma of 0.01 and sigma for terminal atoms of 0.01
4. Others
 Fixed Sof: C1A(0.5) H1AA(0.5) H1AB(0.5) H1AC(0.5) C2A(0.5) N1A(0.25)
 N2A(0.25) O1W(0.25)
5.a Rotating group:
 O1M(H1MA,H1MB)
5.b Aromatic/amide H refined with riding coordinates:
 C3(H3), C6(H6), C7(H7), C12(H12), C14(H14A), C16(H16)
5.c Idealised Me refined as rotating group:
 C1A(H1AA,H1AB,H1AC)
5.d Idealised tetrahedral OH refined as rotating group:
 O14(H14)
;
_olex2_submission_special_instructions 'No special instructions were received'

loop_
_space_group_symop_operation_xyz
'x, y, z'
'-x, -y, -z'

loop_
_atom_site_label
_atom_site_type_symbol
_atom_site_fract_x
_atom_site_fract_y
_atom_site_fract_z
_atom_site_U_iso_or_equiv
_atom_site_adp_type
_atom_site_occupancy
_atom_site_site_symmetry_order
_atom_site_calc_flag
_atom_site_refinement_flags_posn
_atom_site_refinement_flags_adp
_atom_site_refinement_flags_occupancy
_atom_site_disorder_assembly
_atom_site_disorder_group
Eu1 Eu 0.71978(7) 0.03620(5) -0.02842(5) 0.01708(18) Uani 1 1 d . . . . .
O1M O 0.7976(9) -0.0553(7) 0.1777(7) 0.0236(16) Uani 1 1 d . . . . .
H1MA H 0.709103 -0.015338 0.259046 0.035 Uiso 1 1 d R U . . .
H1MB H 0.876202 -0.027755 0.176107 0.035 Uiso 1 1 d R U . . .
O11 O 0.4828(9) 0.1156(7) 0.1779(7) 0.0244(16) Uani 1 1 d . . . . .
O12 O 0.2683(8) 0.0511(7) 0.2267(7) 0.0227(16) Uani 1 1 d . . . . .
O13 O -0.1222(9) 0.1423(7) 0.7538(7) 0.0306(18) Uani 1 1 d . . . . .
O14 O -0.2731(9) 0.3759(7) 0.7727(7) 0.0303(18) Uani 1 1 d . . . . .
H14 H -0.352458 0.353295 0.826473 0.045 Uiso 1 1 calc R U . . .
O15 O -0.0287(10) 0.4768(8) 0.7380(7) 0.0323(18) Uani 1 1 d . . . . .
O16 O 0.3563(9) 0.1573(7) 0.9576(7) 0.0261(17) Uani 1 1 d . . . . .
O17 O 0.5257(9) 0.2605(7) 0.9304(7) 0.0249(16) Uani 1 1 d . . . . .
O18 O 0.2124(9) 0.7974(7) 0.9641(7) 0.0218(16) Uani 1 1 d . . . . .
O19 O 0.0109(9) 0.8916(7) 0.8853(7) 0.0229(16) Uani 1 1 d . . . . .
C1 C 0.3377(14) 0.1193(10) 0.2527(10) 0.023(2) Uani 1 1 d . . . . .
C2 C 0.2424(13) 0.2091(11) 0.3834(10) 0.025(2) Uani 1 1 d . . . . .
C3 C 0.1014(13) 0.1981(11) 0.4864(10) 0.023(2) Uani 1 1 d . . . . .
H3 H 0.065682 0.130359 0.475396 0.027 Uiso 1 1 calc R U . . .
C4 C 0.0085(13) 0.2851(11) 0.6082(10) 0.023(2) Uani 1 1 d . . . . .
C5 C 0.0609(14) 0.3875(11) 0.6189(11) 0.027(2) Uani 1 1 d . . . . .
C6 C 0.2001(14) 0.4030(12) 0.5127(11) 0.030(3) Uani 1 1 d . . . . .
H6 H 0.233486 0.473859 0.520034 0.036 Uiso 1 1 calc R U . . .
C7 C 0.2889(14) 0.3134(12) 0.3964(11) 0.032(3) Uani 1 1 d . . . . .
H7 H 0.384230 0.323363 0.323362 0.038 Uiso 1 1 calc R U . . .
C8 C -0.1354(14) 0.2624(11) 0.7188(11) 0.026(2) Uani 1 1 d . . . . .
C9 C 0.3946(14) 0.2626(10) 0.9290(10) 0.023(2) Uani 1 1 d . . . . .
C10 C 0.1244(12) 0.7854(9) 0.9120(9) 0.015(2) Uani 1 1 d . . . . .
C11 C 0.2797(12) 0.3914(10) 0.8874(10) 0.020(2) Uani 1 1 d . . . . .
C12 C 0.2641(13) 0.5243(10) 0.9119(10) 0.021(2) Uani 1 1 d . . . . .
H12 H 0.330162 0.534229 0.952734 0.026 Uiso 1 1 calc R U . . .
C13 C 0.1502(12) 0.6439(9) 0.8759(9) 0.015(2) Uani 1 1 d . . . . .
C14 C 0.0552(14) 0.6280(11) 0.8131(10) 0.023(2) Uani 1 1 d . . . . .
H14A H -0.019868 0.707176 0.785574 0.028 Uiso 1 1 calc R U . . .
C15 C 0.0748(14) 0.4905(11) 0.7923(11) 0.025(2) Uani 1 1 d . . . . .
C16 C 0.1831(14) 0.3751(11) 0.8288(11) 0.027(2) Uani 1 1 d . . . . .
H16 H 0.192632 0.284276 0.814271 0.032 Uiso 1 1 calc R U . . .
C1A C 0.322(3) -0.192(2) 0.499(2) 0.035(5) Uani 0.5 1 d D U P A -1
H1AA H 0.380144 -0.292665 0.508001 0.052 Uiso 0.5 1 calc R U P A -1
H1AB H 0.282017 -0.178446 0.425160 0.052 Uiso 0.5 1 calc R U P A -1
H1AC H 0.225068 -0.151015 0.587029 0.052 Uiso 0.5 1 calc R U P A -1
C2A C 0.435(3) -0.126(3) 0.466(3) 0.052(6) Uani 0.5 1 d D U P A -1
N1A N 0.487(6) -0.054(4) 0.483(5) 0.050(7) Uani 0.25 1 d D U P A -1
N2A N 0.549(4) -0.097(5) 0.410(5) 0.054(7) Uani 0.25 1 d D U P A -1
O1W O 0.550(5) -0.583(4) 0.506(4) 0.056(10) Uani 0.25 1 d . U P B -2

loop_
_atom_site_aniso_label
_atom_site_aniso_U_11
_atom_site_aniso_U_22
_atom_site_aniso_U_33
_atom_site_aniso_U_23
_atom_site_aniso_U_13
_atom_site_aniso_U_12
Eu1 0.0166(3) 0.0132(3) 0.0226(3) 0.00126(18) -0.0101(2) -0.0050(2)
O1M 0.025(4) 0.024(4) 0.032(4) 0.007(3) -0.018(3) -0.014(3)
O11 0.018(4) 0.031(4) 0.018(3) -0.005(3) 0.002(3) -0.012(3)
O12 0.019(4) 0.021(4) 0.028(4) 0.001(3) -0.013(3) -0.005(3)
O13 0.028(4) 0.024(4) 0.033(4) 0.004(3) -0.006(3) -0.011(4)
O14 0.024(4) 0.022(4) 0.033(4) 0.008(3) -0.003(3) -0.010(3)
O15 0.035(5) 0.035(4) 0.030(4) -0.007(3) -0.017(4) -0.011(4)
O16 0.030(4) 0.012(4) 0.041(4) -0.002(3) -0.016(4) -0.011(3)
O17 0.016(4) 0.014(4) 0.042(4) 0.009(3) -0.014(3) -0.004(3)
O18 0.026(4) 0.014(4) 0.035(4) 0.003(3) -0.021(3) -0.008(3)
O19 0.023(4) 0.010(3) 0.037(4) -0.002(3) -0.016(3) -0.002(3)
C1 0.028(6) 0.020(5) 0.019(5) 0.005(4) -0.013(5) -0.007(5)
C2 0.018(6) 0.027(6) 0.027(5) 0.001(5) -0.005(5) -0.011(5)
C3 0.025(6) 0.026(6) 0.021(5) 0.006(4) -0.011(5) -0.013(5)
C4 0.016(6) 0.025(6) 0.030(6) 0.001(4) -0.012(5) -0.008(5)
C5 0.032(7) 0.018(5) 0.034(6) -0.001(5) -0.015(5) -0.012(5)
C6 0.031(7) 0.029(6) 0.039(6) 0.007(5) -0.016(5) -0.019(5)
C7 0.024(6) 0.041(7) 0.030(6) 0.000(5) -0.002(5) -0.022(6)
C8 0.030(7) 0.017(6) 0.031(6) -0.001(5) -0.017(5) -0.003(5)
C9 0.026(6) 0.011(5) 0.022(5) -0.005(4) -0.006(5) -0.002(5)
C10 0.019(5) 0.012(5) 0.016(5) 0.000(4) -0.005(4) -0.007(4)
C11 0.017(5) 0.012(5) 0.031(5) -0.005(4) -0.009(5) -0.006(4)
C12 0.022(6) 0.023(6) 0.020(5) 0.005(4) -0.013(4) -0.007(5)
C13 0.011(5) 0.012(5) 0.019(5) -0.002(4) -0.005(4) -0.003(4)
C14 0.032(6) 0.021(5) 0.027(5) 0.005(4) -0.016(5) -0.018(5)
C15 0.027(6) 0.027(6) 0.032(6) 0.002(5) -0.016(5) -0.016(5)
C16 0.030(6) 0.021(6) 0.032(6) 0.007(5) -0.012(5) -0.014(5)
C1A 0.042(11) 0.039(10) 0.041(10) 0.016(8) -0.029(9) -0.026(9)
C2A 0.053(11) 0.048(11) 0.049(10) 0.012(9) -0.031(9) -0.007(8)
N1A 0.051(13) 0.048(12) 0.051(12) 0.008(10) -0.035(10) -0.008(10)
N2A 0.051(13) 0.051(12) 0.052(12) 0.009(10) -0.031(11) -0.007(10)
O1W 0.047(13) 0.078(14) 0.066(13) 0.001(9) -0.023(9) -0.045(10)

loop_
_atom_type_symbol
_atom_type_description
_atom_type_scat_dispersion_real
_atom_type_scat_dispersion_imag
_atom_type_scat_source
C C 0.0033 0.0016 'International Tables Vol C Tables 4.2.6.8 and 6.1.1.4'
H H 0.0000 0.0000 'International Tables Vol C Tables 4.2.6.8 and 6.1.1.4'
Eu Eu -0.1578 3.6682 'International Tables Vol C Tables 4.2.6.8 and 6.1.1.4'
N N 0.0061 0.0033 'International Tables Vol C Tables 4.2.6.8 and 6.1.1.4'
O O 0.0106 0.0060 'International Tables Vol C Tables 4.2.6.8 and 6.1.1.4'

loop_
_geom_angle_atom_site_label_1
_geom_angle_atom_site_label_2
_geom_angle_atom_site_label_3
_geom_angle
_geom_angle_site_symmetry_1
_geom_angle_site_symmetry_3
_geom_angle_publ_flag
O1M Eu1 Eu1 109.15(16) . 2_655 ?
O1M Eu1 O13 127.3(2) . 1_654 ?
O1M Eu1 C9 135.9(2) . 1_554 ?
O11 Eu1 Eu1 61.56(17) . 2_655 ?
O11 Eu1 O1M 69.6(2) . . ?
O11 Eu1 O12 125.1(2) . 2_655 ?
O11 Eu1 O13 137.7(2) . 1_654 ?
O11 Eu1 O16 75.7(2) . 2_656 ?
O11 Eu1 O17 72.6(2) . 1_554 ?
O11 Eu1 O18 83.5(2) . 2_666 ?
O11 Eu1 O19 141.4(2) . 1_644 ?
O11 Eu1 C9 67.0(2) . 1_554 ?
O12 Eu1 Eu1 64.20(17) 2_655 2_655 ?
O12 Eu1 O1M 139.3(2) 2_655 . ?
O12 Eu1 O13 70.7(2) 2_655 1_654 ?
O12 Eu1 O16 73.6(2) 2_655 2_656 ?
O12 Eu1 O17 86.2(2) 2_655 1_554 ?
O12 Eu1 O18 140.3(2) 2_655 2_666 ?
O12 Eu1 O19 84.5(2) 2_655 1_644 ?
O12 Eu1 C9 75.8(2) 2_655 1_554 ?
O13 Eu1 Eu1 123.51(17) 1_654 2_655 ?
O13 Eu1 C9 83.1(2) 1_654 1_554 ?
O16 Eu1 Eu1 46.39(17) 2_656 2_655 ?
O16 Eu1 O1M 75.0(2) 2_656 . ?
O16 Eu1 O13 141.7(2) 2_656 1_654 ?
O16 Eu1 O17 121.4(2) 2_656 1_554 ?
O16 Eu1 O18 145.6(2) 2_656 2_666 ?
O16 Eu1 C9 101.2(3) 2_656 1_554 ?
O17 Eu1 Eu1 75.17(17) 1_554 2_655 ?
O17 Eu1 O1M 132.8(2) 1_554 . ?
O17 Eu1 O13 69.6(2) 1_554 1_654 ?
O17 Eu1 C9 20.5(2) 1_554 1_554 ?
O18 Eu1 Eu1 140.08(17) 2_666 2_655 ?
O18 Eu1 O1M 72.1(2) 2_666 . ?
O18 Eu1 O13 69.8(2) 2_666 1_654 ?
O18 Eu1 O17 76.4(2) 2_666 1_554 ?
O18 Eu1 C9 95.4(2) 2_666 1_554 ?
O19 Eu1 Eu1 132.73(16) 1_644 2_655 ?
O19 Eu1 O1M 71.8(2) 1_644 . ?
O19 Eu1 O13 70.8(2) 1_644 1_654 ?
O19 Eu1 O16 92.7(2) 1_644 2_656 ?
O19 Eu1 O17 140.1(2) 1_644 1_554 ?
O19 Eu1 O18 86.5(2) 1_644 2_666 ?
O19 Eu1 C9 151.4(2) 1_644 1_554 ?
C9 Eu1 Eu1 54.81(19) 1_554 2_655 ?
Eu1 O1M H1MA 111.3 . . ?
Eu1 O1M H1MB 110.7 . . ?
H1MA O1M H1MB 102.8 . . ?
C1 O11 Eu1 147.1(7) . . ?
C1 O12 Eu1 137.2(6) . 2_655 ?
C8 O13 Eu1 134.9(7) . 1_456 ?
C8 O14 H14 109.5 . . ?
C5 O15 C15 113.5(8) . . ?
C9 O16 Eu1 175.8(7) . 2_656 ?
C9 O17 Eu1 116.6(6) . 1_556 ?
C10 O18 Eu1 142.9(6) . 2_666 ?
C10 O19 Eu1 143.8(6) . 1_466 ?
O11 C1 O12 125.5(9) . . ?
O11 C1 C2 116.1(9) . . ?
O12 C1 C2 118.3(9) . . ?
C3 C2 C1 121.1(10) . . ?
C3 C2 C7 119.2(10) . . ?
C7 C2 C1 119.5(9) . . ?
C2 C3 H3 119.3 . . ?
C2 C3 C4 121.4(10) . . ?
C4 C3 H3 119.3 . . ?
C3 C4 C8 118.8(9) . . ?
C5 C4 C3 117.9(10) . . ?
C5 C4 C8 123.3(10) . . ?
O15 C5 C4 119.7(10) . . ?
C6 C5 O15 119.1(9) . . ?
C6 C5 C4 121.2(10) . . ?
C5 C6 H6 120.6 . . ?
C7 C6 C5 118.7(10) . . ?
C7 C6 H6 120.6 . . ?
C2 C7 H7 119.2 . . ?
C6 C7 C2 121.6(10) . . ?
C6 C7 H7 119.2 . . ?
O13 C8 O14 124.4(10) . . ?
O13 C8 C4 120.1(9) . . ?
O14 C8 C4 115.5(9) . . ?
O16 C9 Eu1 79.9(6) . 1_556 ?
O16 C9 C11 117.5(10) . . ?
O17 C9 Eu1 42.9(5) . 1_556 ?
O17 C9 O16 122.6(9) . . ?
O17 C9 C11 119.8(9) . . ?
C11 C9 Eu1 161.8(7) . 1_556 ?
O18 C10 O19 122.9(8) . . ?
O18 C10 C13 119.7(8) . . ?
O19 C10 C13 117.4(8) . . ?
C12 C11 C9 121.3(9) . . ?
C16 C11 C9 117.9(9) . . ?
C16 C11 C12 120.8(9) . . ?
C11 C12 H12 120.1 . . ?
C11 C12 C13 119.8(9) . . ?
C13 C12 H12 120.1 . . ?
C12 C13 C10 119.6(8) . . ?
C14 C13 C10 120.6(8) . . ?
C14 C13 C12 119.7(9) . . ?
C13 C14 H14A 121.0 . . ?
C13 C14 C15 118.0(9) . . ?
C15 C14 H14A 121.0 . . ?
O15 C15 C14 117.4(9) . . ?
C16 C15 O15 120.3(9) . . ?
C16 C15 C14 122.3(9) . . ?
C11 C16 H16 120.3 . . ?
C15 C16 C11 119.4(10) . . ?
C15 C16 H16 120.3 . . ?
H1AA C1A H1AB 109.5 . . ?
H1AA C1A H1AC 109.5 . . ?
H1AB C1A H1AC 109.5 . . ?
C2A C1A H1AA 109.5 . . ?
C2A C1A H1AB 109.5 . . ?
C2A C1A H1AC 109.5 . . ?
N1A C2A C1A 157(4) . . ?
N2A C2A C1A 162(4) . . ?
N2A C2A N1A 41(3) . . ?

loop_
_geom_bond_atom_site_label_1
_geom_bond_atom_site_label_2
_geom_bond_distance
_geom_bond_site_symmetry_2
_geom_bond_publ_flag
Eu1 Eu1 4.3647(11) 2_655 ?
Eu1 O1M 2.548(6) . ?
Eu1 O11 2.315(6) . ?
Eu1 O12 2.360(7) 2_655 ?
Eu1 O13 2.575(7) 1_654 ?
Eu1 O16 2.366(7) 2_656 ?
Eu1 O17 2.434(6) 1_554 ?
Eu1 O18 2.373(6) 2_666 ?
Eu1 O19 2.360(7) 1_644 ?
Eu1 C9 3.197(10) 1_554 ?
O1M H1MA 0.9077 . ?
O1M H1MB 0.9068 . ?
O11 C1 1.260(12) . ?
O12 C1 1.283(12) . ?
O13 C8 1.236(12) . ?
O14 H14 0.8400 . ?
O14 C8 1.310(12) . ?
O15 C5 1.400(12) . ?
O15 C15 1.401(12) . ?
O16 C9 1.268(12) . ?
O17 C9 1.252(13) . ?
O18 C10 1.240(11) . ?
O19 C10 1.289(11) . ?
C1 C2 1.492(14) . ?
C2 C3 1.370(14) . ?
C2 C7 1.389(15) . ?
C3 H3 0.9500 . ?
C3 C4 1.406(14) . ?
C4 C5 1.401(14) . ?
C4 C8 1.470(15) . ?
C5 C6 1.391(15) . ?
C6 H6 0.9500 . ?
C6 C7 1.380(15) . ?
C7 H7 0.9500 . ?
C9 C11 1.494(14) . ?
C10 C13 1.483(13) . ?
C11 C12 1.393(13) . ?
C11 C16 1.387(14) . ?
C12 H12 0.9500 . ?
C12 C13 1.409(13) . ?
C13 C14 1.405(13) . ?
C14 H14A 0.9500 . ?
C14 C15 1.417(14) . ?
C15 C16 1.360(14) . ?
C16 H16 0.9500 . ?
C1A H1AA 0.9800 . ?
C1A H1AB 0.9800 . ?
C1A H1AC 0.9800 . ?
C1A C2A 1.426(10) . ?
C2A N1A 1.141(10) . ?
C2A N2A 1.140(10) . ?

loop_
_geom_torsion_atom_site_label_1
_geom_torsion_atom_site_label_2
_geom_torsion_atom_site_label_3
_geom_torsion_atom_site_label_4
_geom_torsion
_geom_torsion_site_symmetry_1
_geom_torsion_site_symmetry_2
_geom_torsion_site_symmetry_3
_geom_torsion_site_symmetry_4
_geom_torsion_publ_flag
Eu1 O11 C1 O12 5.9(19) . . . . ?
Eu1 O11 C1 C2 -175.3(8) . . . . ?
Eu1 O12 C1 O11 -29.2(15) 2_655 . . . ?
Eu1 O12 C1 C2 152.0(7) 2_655 . . . ?
Eu1 O13 C8 O14 -22.1(17) 1_456 . . . ?
Eu1 O13 C8 C4 159.0(7) 1_456 . . . ?
Eu1 O17 C9 O16 5.2(12) 1_556 . . . ?
Eu1 O17 C9 C11 -172.6(6) 1_556 . . . ?
Eu1 O18 C10 O19 -7.9(17) 2_666 . . . ?
Eu1 O18 C10 C13 171.1(7) 2_666 . . . ?
Eu1 O19 C10 O18 -96.4(12) 1_466 . . . ?
Eu1 O19 C10 C13 84.5(12) 1_466 . . . ?
Eu1 C9 C11 C12 -47(3) 1_556 . . . ?
Eu1 C9 C11 C16 136.0(18) 1_556 . . . ?
O11 C1 C2 C3 -165.7(9) . . . . ?
O11 C1 C2 C7 19.6(14) . . . . ?
O12 C1 C2 C3 13.2(15) . . . . ?
O12 C1 C2 C7 -161.5(10) . . . . ?
O15 C5 C6 C7 179.3(10) . . . . ?
O15 C15 C16 C11 -177.5(10) . . . . ?
O16 C9 C11 C12 151.7(10) . . . . ?
O16 C9 C11 C16 -25.6(14) . . . . ?
O17 C9 C11 C12 -30.3(15) . . . . ?
O17 C9 C11 C16 152.3(10) . . . . ?
O18 C10 C13 C12 5.4(14) . . . . ?
O18 C10 C13 C14 -178.2(9) . . . . ?
O19 C10 C13 C12 -175.5(8) . . . . ?
O19 C10 C13 C14 0.9(13) . . . . ?
C1 C2 C3 C4 -178.3(9) . . . . ?
C1 C2 C7 C6 177.2(10) . . . . ?
C2 C3 C4 C5 2.4(15) . . . . ?
C2 C3 C4 C8 -176.2(9) . . . . ?
C3 C2 C7 C6 2.3(17) . . . . ?
C3 C4 C5 O15 179.6(9) . . . . ?
C3 C4 C5 C6 0.1(16) . . . . ?
C3 C4 C8 O13 44.6(15) . . . . ?
C3 C4 C8 O14 -134.4(10) . . . . ?
C4 C5 C6 C7 -1.2(17) . . . . ?
C5 O15 C15 C14 126.0(10) . . . . ?
C5 O15 C15 C16 -57.1(13) . . . . ?
C5 C4 C8 O13 -133.9(11) . . . . ?
C5 C4 C8 O14 47.0(14) . . . . ?
C5 C6 C7 C2 0.0(17) . . . . ?
C7 C2 C3 C4 -3.5(16) . . . . ?
C8 C4 C5 O15 -1.9(15) . . . . ?
C8 C4 C5 C6 178.6(10) . . . . ?
C9 C11 C12 C13 -177.8(9) . . . . ?
C9 C11 C16 C15 178.7(9) . . . . ?
C10 C13 C14 C15 -174.5(9) . . . . ?
C11 C12 C13 C10 175.3(9) . . . . ?
C11 C12 C13 C14 -1.2(14) . . . . ?
C12 C11 C16 C15 1.4(16) . . . . ?
C12 C13 C14 C15 1.9(14) . . . . ?
C13 C14 C15 O15 175.9(9) . . . . ?
C13 C14 C15 C16 -1.0(16) . . . . ?
C14 C15 C16 C11 -0.6(16) . . . . ?
C15 O15 C5 C4 133.1(10) . . . . ?
C15 O15 C5 C6 -47.4(13) . . . . ?
C16 C11 C12 C13 -0.5(15) . . . . ?
